data_4067518
loop_
_publ_author_name
'Kozlov, V. A.'
'Aleksanyan, D. V.'
'Nelyubina, Yu. V.'
'Lyssenko, K. A.'
'Vasil&#x2019;ev, A. A.'
'Petrovskii, P. V.'
'Odinets, I. L.'

_publ_section_title
;
 Cyclopalladation ofmeta-(Diphenylthiophosphoryloxy)benzaldimines:NCSand
 UnexpectedNCO5,6-Membered Pincer Palladium Complexes
;
_journal_issue 9
_journal_name_full Organometallics
_journal_page_first 2054
_journal_paper_doi 10.1021/om9009894
_journal_volume 29
_journal_year 2010
_chemical_formula_moiety 'C25 H19 Cl N O1.35 P Pd S0.65, C2 H6 O'
_chemical_formula_sum 'C27 H25 Cl N O2.35 P Pd S0.65'
_chemical_formula_weight 594.74
_chemical_name_systematic
; 
 ? 
;
_space_group_IT_number 15
_symmetry_cell_setting monoclinic
_symmetry_space_group_name_Hall '-C 2yc'
_symmetry_space_group_name_H-M 'C 1 2/c 1'
_atom_sites_solution_hydrogens difmap
_atom_sites_solution_primary direct
_atom_sites_solution_secondary difmap
_audit_creation_method SHELXL-97
_cell_angle_alpha 90.00
_cell_angle_beta 104.7160(10)
_cell_angle_gamma 90.00
_cell_formula_units_Z 8
_cell_length_a 30.0806(11)
_cell_length_b 9.9516(4)
_cell_length_c 17.4966(6)
_cell_measurement_reflns_used 509
_cell_measurement_temperature 100(2)
_cell_measurement_theta_max 29
_cell_measurement_theta_min 3
_cell_volume 5065.8(3)
_computing_cell_refinement 'Bruker SAINT'
_computing_data_collection 'Bruker APEX II'
_computing_data_reduction 'Bruker SAINT'
_computing_molecular_graphics 'Bruker SHELXTL'
_computing_publication_material 'Bruker SHELXTL'
_computing_structure_refinement 'SHELXL-97 (Sheldrick, 1997)'
_computing_structure_solution 'SHELXS-97 (Sheldrick, 1997)'
_diffrn_ambient_temperature 100(2)
_diffrn_measured_fraction_theta_full 1.000
_diffrn_measured_fraction_theta_max 1.000
_diffrn_measurement_device_type 'Bruker APEX II CCD area detector''
_diffrn_measurement_method 'omega scans'
_diffrn_radiation_monochromator graphite
_diffrn_radiation_source 'fine-focus sealed tube'
_diffrn_radiation_type MoK\a
_diffrn_radiation_wavelength 0.71073
_diffrn_reflns_av_R_equivalents 0.0314
_diffrn_reflns_av_sigmaI/netI 0.0258
_diffrn_reflns_limit_h_max 40
_diffrn_reflns_limit_h_min -40
_diffrn_reflns_limit_k_max 13
_diffrn_reflns_limit_k_min -13
_diffrn_reflns_limit_l_max 23
_diffrn_reflns_limit_l_min -23
_diffrn_reflns_number 30277
_diffrn_reflns_theta_full 29.00
_diffrn_reflns_theta_max 29.00
_diffrn_reflns_theta_min 2.16
_exptl_absorpt_coefficient_mu 0.982
_exptl_absorpt_correction_T_max 0.828
_exptl_absorpt_correction_T_min 0.744
_exptl_absorpt_correction_type multi-scan
_exptl_absorpt_process_details SADABS
_exptl_crystal_colour yellow
_exptl_crystal_density_diffrn 1.560
_exptl_crystal_density_method 'not measured'
_exptl_crystal_description prism
_exptl_crystal_F_000 2410
_exptl_crystal_size_max 0.32
_exptl_crystal_size_mid 0.22
_exptl_crystal_size_min 0.20
_platon_squeeze_details
;
 Platon SQUEEZE procedure was applied to a highly disordered molecule  
 of ethanol. Although the atoms do not appear in the tables for atomic 
 coordinates and equivalent isotropic/unisotropic displacement 
 parameters they are considered in SFAC in order to get the correct 
 values for MW and density.
;
_refine_diff_density_max 0.666
_refine_diff_density_min -0.581
_refine_ls_extinction_method none
_refine_ls_goodness_of_fit_ref 1.035
_refine_ls_hydrogen_treatment constr
_refine_ls_matrix_type full
_refine_ls_number_parameters 268
_refine_ls_number_reflns 6728
_refine_ls_number_restraints 0
_refine_ls_restrained_S_all 1.035
_refine_ls_R_factor_all 0.0385
_refine_ls_R_factor_gt 0.0306
_refine_ls_shift/su_max 0.000
_refine_ls_shift/su_mean 0.000
_refine_ls_structure_factor_coef Fsqd
_refine_ls_weighting_details 'calc w=1/[\s^2^(Fo^2^)+(0.0332P)^2^+9.7086P] where P=(Fo^2^+2Fc^2^)/3'
_refine_ls_weighting_scheme calc
_refine_ls_wR_factor_gt 0.0719
_refine_ls_wR_factor_ref 0.0744
_reflns_number_gt 5716
_reflns_number_total 6728
_reflns_threshold_expression I>2\s(I)
_cod_data_source_file om9009894_si_002.cif
_cod_data_source_block 4b_sol_sol
_cod_depositor_comments
;
The following automatic conversions were performed:

'_symmetry_cell_setting' value 'Monoclinic' changed to 'monoclinic'
according to /home/saulius/struct/CIF-dictionaries/cif_core.dic
dictionary named 'cif_core.dic' version 2.4.1 from 2010-06-29.

Automatic conversion script
Id: cif_fix_values 1715 2011-07-08 13:25:40Z adriana 
;
_cod_original_sg_symbol_H-M 'C 2/c'
_cod_database_code 4067518

loop_
_symmetry_equiv_pos_as_xyz
'x, y, z'
'-x, y, -z+1/2'
'x+1/2, y+1/2, z'
'-x+1/2, y+1/2, -z+1/2'
'-x, -y, -z'
'x, -y, z-1/2'
'-x+1/2, -y+1/2, -z'
'x+1/2, -y+1/2, z-1/2'

loop_
_atom_site_label
_atom_site_type_symbol
_atom_site_fract_x
_atom_site_fract_y
_atom_site_fract_z
_atom_site_U_iso_or_equiv
_atom_site_adp_type
_atom_site_occupancy
_atom_site_symmetry_multiplicity
_atom_site_calc_flag
_atom_site_refinement_flags
_atom_site_disorder_assembly
_atom_site_disorder_group
Pd1 Pd 0.079297(5) 0.622792(16) 0.395783(9) 0.01773(5) Uani 1 1 d . . .
Cl1 Cl 0.091845(19) 0.85300(5) 0.42838(4) 0.02970(13) Uani 1 1 d . B .
P1 P 0.16562(2) 0.46026(6) 0.37169(4) 0.02386(12) Uani 1 1 d . . .
O1 O 0.14254(5) 0.32909(16) 0.39603(10) 0.0263(3) Uani 1 1 d . B .
N1 N 0.00929(6) 0.62931(17) 0.37167(10) 0.0177(3) Uani 1 1 d . B .
C1 C 0.01817(7) 0.3991(2) 0.35514(13) 0.0217(4) Uani 1 1 d . . .
C2 C 0.06573(7) 0.4282(2) 0.37359(12) 0.0199(4) Uani 1 1 d . B .
C3 C 0.09427(7) 0.3173(2) 0.37811(13) 0.0211(4) Uani 1 1 d . . .
C4 C 0.07797(8) 0.1862(2) 0.36711(13) 0.0240(4) Uani 1 1 d . B .
H4A H 0.0989 0.1136 0.3712 0.029 Uiso 1 1 calc R . .
C5 C 0.03120(8) 0.1614(2) 0.35025(14) 0.0261(5) Uani 1 1 d . . .
H5A H 0.0199 0.0719 0.3434 0.031 Uiso 1 1 calc R B .
C6 C 0.00089(8) 0.2689(2) 0.34347(14) 0.0250(4) Uani 1 1 d . B .
H6A H -0.0313 0.2536 0.3310 0.030 Uiso 1 1 calc R . .
C7 C -0.01075(7) 0.5155(2) 0.35210(13) 0.0212(4) Uani 1 1 d . B .
H7A H -0.0433 0.5085 0.3363 0.025 Uiso 1 1 calc R . .
C8 C -0.01852(7) 0.7473(2) 0.37057(13) 0.0193(4) Uani 1 1 d . . .
C9 C -0.04444(7) 0.7975(2) 0.29933(13) 0.0234(4) Uani 1 1 d . B .
H9A H -0.0431 0.7563 0.2510 0.028 Uiso 1 1 calc R . .
C10 C -0.07253(8) 0.9087(2) 0.29923(15) 0.0301(5) Uani 1 1 d . . .
H10A H -0.0903 0.9443 0.2507 0.036 Uiso 1 1 calc R B .
C11 C -0.07445(8) 0.9673(2) 0.36995(16) 0.0309(5) Uani 1 1 d . B .
H11A H -0.0941 1.0420 0.3699 0.037 Uiso 1 1 calc R . .
C12 C -0.04791(8) 0.9180(2) 0.44082(15) 0.0297(5) Uani 1 1 d . . .
H12A H -0.0492 0.9593 0.4892 0.036 Uiso 1 1 calc R B .
C13 C -0.01941(8) 0.8080(2) 0.44135(13) 0.0248(4) Uiso 1 1 d . B .
H13A H -0.0007 0.7748 0.4898 0.030 Uiso 1 1 calc R . .
C14 C 0.22529(9) 0.4222(3) 0.40216(16) 0.0335(5) Uiso 1 1 d . A .
C15 C 0.2600(2) 0.5130(6) 0.4236(3) 0.0383(13) Uiso 0.60 1 d P A 1
H15A H 0.2522 0.6056 0.4231 0.046 Uiso 0.60 1 calc PR A 1
C16 C 0.30709(19) 0.4776(7) 0.4465(3) 0.0381(11) Uiso 0.60 1 d P A 1
H16A H 0.3298 0.5451 0.4635 0.046 Uiso 0.60 1 calc PR A 1
C17 C 0.31974(17) 0.3484(6) 0.4443(3) 0.0357(10) Uiso 0.60 1 d P A 1
H17A H 0.3513 0.3242 0.4605 0.043 Uiso 0.60 1 calc PR A 1
C18 C 0.2866(2) 0.2512(7) 0.4185(4) 0.0435(14) Uiso 0.60 1 d P A 1
H18A H 0.2955 0.1597 0.4171 0.052 Uiso 0.60 1 calc PR A 1
C19 C 0.2405(2) 0.2861(7) 0.3944(4) 0.0387(17) Uiso 0.60 1 d P A 1
H19A H 0.2184 0.2192 0.3725 0.046 Uiso 0.60 1 calc PR A 1
C15' C 0.2510(3) 0.5447(10) 0.4309(5) 0.042(2) Uiso 0.40 1 d P A 2
H15B H 0.2365 0.6283 0.4349 0.051 Uiso 0.40 1 calc PR A 2
C16' C 0.2976(3) 0.5283(9) 0.4516(5) 0.0401(17) Uiso 0.40 1 d P A 2
H16B H 0.3169 0.6046 0.4660 0.048 Uiso 0.40 1 calc PR A 2
C17' C 0.3169(2) 0.4046(9) 0.4520(4) 0.0299(14) Uiso 0.40 1 d P A 2
H17B H 0.3494 0.3956 0.4655 0.036 Uiso 0.40 1 calc PR A 2
C18' C 0.2896(3) 0.2928(10) 0.4328(6) 0.047(2) Uiso 0.40 1 d P A 2
H18B H 0.3038 0.2073 0.4342 0.056 Uiso 0.40 1 calc PR A 2
C19' C 0.2420(3) 0.3000(10) 0.4117(6) 0.037(2) Uiso 0.40 1 d P A 2
H19B H 0.2230 0.2224 0.4046 0.044 Uiso 0.40 1 calc PR A 2
C20 C 0.14727(7) 0.4688(2) 0.26605(14) 0.0266(5) Uani 1 1 d . B .
C21 C 0.14181(9) 0.3527(3) 0.22039(17) 0.0380(6) Uani 1 1 d . . .
H21A H 0.1464 0.2668 0.2448 0.046 Uiso 1 1 calc R B .
C22 C 0.12948(10) 0.3644(4) 0.13778(18) 0.0475(8) Uani 1 1 d . B .
H22A H 0.1258 0.2860 0.1058 0.057 Uiso 1 1 calc R . .
C23 C 0.12275(10) 0.4892(4) 0.10299(18) 0.0490(8) Uani 1 1 d . . .
H23A H 0.1146 0.4960 0.0470 0.059 Uiso 1 1 calc R B .
C24 C 0.12760(9) 0.6035(3) 0.14764(16) 0.0403(7) Uani 1 1 d . B .
H24A H 0.1224 0.6889 0.1227 0.048 Uiso 1 1 calc R . .
C25 C 0.14014(8) 0.5945(3) 0.22955(15) 0.0300(5) Uani 1 1 d . . .
H25A H 0.1439 0.6739 0.2607 0.036 Uiso 1 1 calc R B .
S1 S 0.15866(3) 0.62551(10) 0.42525(6) 0.02845(19) Uani 0.65 1 d P B 1
O2 O 0.14609(18) 0.5785(6) 0.4062(3) 0.02845(19) Uani 0.35 1 d P B 2

loop_
_atom_site_aniso_label
_atom_site_aniso_U_11
_atom_site_aniso_U_22
_atom_site_aniso_U_33
_atom_site_aniso_U_23
_atom_site_aniso_U_13
_atom_site_aniso_U_12
Pd1 0.01443(8) 0.01967(8) 0.01850(8) 0.00105(6) 0.00307(5) 0.00230(6)
Cl1 0.0225(2) 0.0208(2) 0.0420(3) -0.0026(2) 0.0011(2) -0.0042(2)
P1 0.0249(3) 0.0184(3) 0.0264(3) -0.0029(2) 0.0030(2) -0.0010(2)
O1 0.0183(7) 0.0192(7) 0.0396(9) 0.0028(7) 0.0038(7) 0.0033(6)
N1 0.0154(8) 0.0201(8) 0.0176(8) -0.0021(7) 0.0042(6) 0.0022(7)
C1 0.0217(10) 0.0223(10) 0.0209(10) -0.0034(8) 0.0053(8) 0.0016(8)
C2 0.0222(10) 0.0198(9) 0.0173(9) 0.0019(8) 0.0045(8) 0.0029(8)
C3 0.0181(9) 0.0214(10) 0.0234(10) 0.0010(8) 0.0046(8) 0.0029(8)
C4 0.0281(11) 0.0177(10) 0.0261(11) 0.0007(8) 0.0064(9) 0.0046(8)
C5 0.0272(11) 0.0200(10) 0.0315(12) -0.0023(9) 0.0082(9) -0.0030(9)
C6 0.0221(10) 0.0251(11) 0.0277(11) -0.0037(9) 0.0065(9) -0.0011(9)
C7 0.0165(9) 0.0242(10) 0.0227(10) -0.0056(8) 0.0043(8) -0.0002(8)
C8 0.0147(9) 0.0187(9) 0.0249(10) -0.0031(8) 0.0061(8) -0.0004(7)
C9 0.0217(10) 0.0248(11) 0.0236(10) -0.0016(9) 0.0055(8) 0.0019(8)
C10 0.0259(11) 0.0278(12) 0.0348(13) 0.0048(10) 0.0044(10) 0.0048(9)
C11 0.0259(11) 0.0195(10) 0.0509(15) -0.0020(10) 0.0163(11) 0.0031(9)
C12 0.0283(12) 0.0273(11) 0.0362(13) -0.0128(10) 0.0130(10) -0.0016(9)
C20 0.0177(10) 0.0337(12) 0.0282(11) -0.0072(9) 0.0054(9) -0.0045(9)
C21 0.0362(14) 0.0421(15) 0.0394(14) -0.0167(12) 0.0163(12) -0.0103(11)
C22 0.0390(15) 0.064(2) 0.0416(16) -0.0277(15) 0.0144(13) -0.0163(14)
C23 0.0323(14) 0.085(2) 0.0319(14) -0.0054(15) 0.0117(12) -0.0119(15)
C24 0.0248(12) 0.0630(19) 0.0338(13) 0.0088(13) 0.0087(10) -0.0003(12)
C25 0.0196(10) 0.0404(14) 0.0301(12) 0.0006(10) 0.0067(9) 0.0009(9)
S1 0.0209(4) 0.0276(5) 0.0370(5) -0.0054(4) 0.0076(4) 0.0017(4)
O2 0.0209(4) 0.0276(5) 0.0370(5) -0.0054(4) 0.0076(4) 0.0017(4)

loop_
_atom_type_symbol
_atom_type_description
_atom_type_scat_dispersion_real
_atom_type_scat_dispersion_imag
_atom_type_scat_source
C C 0.0033 0.0016 'International Tables Vol C Tables 4.2.6.8 and 6.1.1.4'
H H 0.0000 0.0000 'International Tables Vol C Tables 4.2.6.8 and 6.1.1.4'
N N 0.0061 0.0033 'International Tables Vol C Tables 4.2.6.8 and 6.1.1.4'
O O 0.0106 0.0060 'International Tables Vol C Tables 4.2.6.8 and 6.1.1.4'
P P 0.1023 0.0942 'International Tables Vol C Tables 4.2.6.8 and 6.1.1.4'
S S 0.1246 0.1234 'International Tables Vol C Tables 4.2.6.8 and 6.1.1.4'
Cl Cl 0.1484 0.1585 'International Tables Vol C Tables 4.2.6.8 and 6.1.1.4'
Pd Pd -0.9988 1.0072 'International Tables Vol C Tables 4.2.6.8 and 6.1.1.4'

loop_
_geom_angle_atom_site_label_1
_geom_angle_atom_site_label_2
_geom_angle_atom_site_label_3
_geom_angle
C2 Pd1 O2 87.45(17)
C2 Pd1 N1 80.88(8)
O2 Pd1 N1 167.49(17)
C2 Pd1 S1 101.73(7)
O2 Pd1 S1 15.13(15)
N1 Pd1 S1 177.34(6)
C2 Pd1 Cl1 175.85(6)
O2 Pd1 Cl1 95.46(16)
N1 Pd1 Cl1 96.43(5)
S1 Pd1 Cl1 80.94(3)
O2 P1 O1 107.0(2)
O2 P1 C14 120.8(2)
O1 P1 C14 102.79(11)
O2 P1 C20 109.1(2)
O1 P1 C20 105.94(10)
C14 P1 C20 110.01(11)
O2 P1 S1 16.2(2)
O1 P1 S1 117.51(8)
C14 P1 S1 105.16(10)
C20 P1 S1 114.68(9)
C3 O1 P1 120.31(14)
C7 N1 C8 118.89(17)
C7 N1 Pd1 114.55(14)
C8 N1 Pd1 126.47(13)
C6 C1 C2 122.9(2)
C6 C1 C7 122.9(2)
C2 C1 C7 114.20(19)
C3 C2 C1 115.2(2)
C3 C2 Pd1 131.84(17)
C1 C2 Pd1 112.82(15)
C2 C3 C4 123.2(2)
C2 C3 O1 122.2(2)
C4 C3 O1 114.57(18)
C5 C4 C3 120.0(2)
C5 C4 H4A 120.0
C3 C4 H4A 120.0
C4 C5 C6 119.3(2)
C4 C5 H5A 120.3
C6 C5 H5A 120.3
C1 C6 C5 119.4(2)
C1 C6 H6A 120.3
C5 C6 H6A 120.3
N1 C7 C1 117.37(19)
N1 C7 H7A 121.3
C1 C7 H7A 121.3
C13 C8 C9 120.9(2)
C13 C8 N1 119.17(19)
C9 C8 N1 119.90(19)
C8 C9 C10 119.4(2)
C8 C9 H9A 120.3
C10 C9 H9A 120.3
C11 C10 C9 119.8(2)
C11 C10 H10A 120.1
C9 C10 H10A 120.1
C10 C11 C12 120.5(2)
C10 C11 H11A 119.8
C12 C11 H11A 119.8
C11 C12 C13 120.0(2)
C11 C12 H12A 120.0
C13 C12 H12A 120.0
C8 C13 C12 119.3(2)
C8 C13 H13A 120.3
C12 C13 H13A 120.3
C19' C14 C15 109.8(6)
C19' C14 C19 12.2(5)
C15 C14 C19 114.1(4)
C19' C14 C15' 125.3(6)
C15 C14 C15' 18.1(4)
C19 C14 C15' 131.3(5)
C19' C14 P1 124.1(5)
C15 C14 P1 126.0(3)
C19 C14 P1 119.4(3)
C15' C14 P1 109.3(4)
C14 C15 C16 123.8(5)
C14 C15 H15A 118.1
C16 C15 H15A 118.1
C17 C16 C15 120.0(5)
C17 C16 H16A 120.0
C15 C16 H16A 120.0
C16 C17 C18 119.6(5)
C16 C17 H17A 120.2
C18 C17 H17A 120.2
C17 C18 C19 120.4(6)
C17 C18 H18A 119.8
C19 C18 H18A 119.8
C18 C19 C14 121.4(6)
C18 C19 H19A 119.3
C14 C19 H19A 119.3
C16' C15' C14 114.1(8)
C16' C15' H15B 122.9
C14 C15' H15B 122.9
C17' C16' C15' 121.2(8)
C17' C16' H16B 119.4
C15' C16' H16B 119.4
C16' C17' C18' 120.3(7)
C16' C17' H17B 119.9
C18' C17' H17B 119.9
C17' C18' C19' 122.4(9)
C17' C18' H18B 118.8
C19' C18' H18B 118.7
C14 C19' C18' 114.7(9)
C14 C19' H19B 122.6
C18' C19' H19B 122.7
C21 C20 C25 120.0(2)
C21 C20 P1 120.9(2)
C25 C20 P1 119.04(18)
C20 C21 C22 119.0(3)
C20 C21 H21A 120.5
C22 C21 H21A 120.5
C23 C22 C21 120.1(3)
C23 C22 H22A 119.9
C21 C22 H22A 119.9
C24 C23 C22 121.1(3)
C24 C23 H23A 119.5
C22 C23 H23A 119.5
C23 C24 C25 119.9(3)
C23 C24 H24A 120.1
C25 C24 H24A 120.1
C24 C25 C20 119.9(3)
C24 C25 H25A 120.0
C20 C25 H25A 120.0
P1 S1 Pd1 96.60(5)
P1 O2 Pd1 127.9(3)

loop_
_geom_bond_atom_site_label_1
_geom_bond_atom_site_label_2
_geom_bond_distance
Pd1 C2 1.997(2)
Pd1 O2 2.019(5)
Pd1 N1 2.0410(17)
Pd1 S1 2.3109(10)
Pd1 Cl1 2.3679(6)
P1 O2 1.508(5)
P1 O1 1.5867(17)
P1 C14 1.779(3)
P1 C20 1.792(2)
P1 S1 1.9302(12)
O1 C3 1.410(3)
N1 C7 1.288(3)
N1 C8 1.439(3)
C1 C6 1.391(3)
C1 C2 1.414(3)
C1 C7 1.441(3)
C2 C3 1.388(3)
C3 C4 1.390(3)
C4 C5 1.385(3)
C4 H4A 0.9500
C5 C6 1.391(3)
C5 H5A 0.9500
C6 H6A 0.9500
C7 H7A 0.9500
C8 C13 1.384(3)
C8 C9 1.384(3)
C9 C10 1.392(3)
C9 H9A 0.9500
C10 C11 1.382(4)
C10 H10A 0.9500
C11 C12 1.383(4)
C11 H11A 0.9500
C12 C13 1.389(3)
C12 H12A 0.9500
C13 H13A 0.9500
C14 C19' 1.310(10)
C14 C15 1.360(6)
C14 C19 1.447(7)
C14 C15' 1.462(10)
C15 C16 1.415(8)
C15 H15A 0.9500
C16 C17 1.344(7)
C16 H16A 0.9500
C17 C18 1.380(8)
C17 H17A 0.9500
C18 C19 1.388(9)
C18 H18A 0.9500
C19 H19A 0.9500
C15' C16' 1.366(12)
C15' H15B 0.9500
C16' C17' 1.359(10)
C16' H16B 0.9500
C17' C18' 1.374(12)
C17' H17B 0.9500
C18' C19' 1.386(14)
C18' H18B 0.9500
C19' H19B 0.9500
C20 C21 1.390(3)
C20 C25 1.396(4)
C21 C22 1.403(4)
C21 H21A 0.9500
C22 C23 1.375(5)
C22 H22A 0.9500
C23 C24 1.367(5)
C23 H23A 0.9500
C24 C25 1.389(4)
C24 H24A 0.9500
C25 H25A 0.9500

loop_
_geom_torsion_atom_site_label_1
_geom_torsion_atom_site_label_2
_geom_torsion_atom_site_label_3
_geom_torsion_atom_site_label_4
_geom_torsion
O2 P1 O1 C3 54.6(3)
C14 P1 O1 C3 -177.13(17)
C20 P1 O1 C3 -61.67(18)
S1 P1 O1 C3 68.00(17)
C2 Pd1 N1 C7 -1.95(15)
O2 Pd1 N1 C7 19.3(8)
S1 Pd1 N1 C7 -170.6(11)
Cl1 Pd1 N1 C7 -178.77(15)
C2 Pd1 N1 C8 -178.43(18)
O2 Pd1 N1 C8 -157.1(8)
S1 Pd1 N1 C8 12.9(13)
Cl1 Pd1 N1 C8 4.76(16)
C6 C1 C2 C3 1.0(3)
C7 C1 C2 C3 178.99(19)
C6 C1 C2 Pd1 -175.01(17)
C7 C1 C2 Pd1 3.0(2)
O2 Pd1 C2 C3 8.7(3)
N1 Pd1 C2 C3 -175.8(2)
S1 Pd1 C2 C3 3.7(2)
Cl1 Pd1 C2 C3 -126.0(8)
O2 Pd1 C2 C1 -176.2(2)
N1 Pd1 C2 C1 -0.72(15)
S1 Pd1 C2 C1 178.75(14)
Cl1 Pd1 C2 C1 49.1(10)
C1 C2 C3 C4 -1.3(3)
Pd1 C2 C3 C4 173.73(17)
C1 C2 C3 O1 -179.92(19)
Pd1 C2 C3 O1 -4.9(3)
P1 O1 C3 C2 -30.0(3)
P1 O1 C3 C4 151.24(17)
C2 C3 C4 C5 0.4(3)
O1 C3 C4 C5 179.2(2)
C3 C4 C5 C6 0.8(3)
C2 C1 C6 C5 0.2(3)
C7 C1 C6 C5 -177.6(2)
C4 C5 C6 C1 -1.1(3)
C8 N1 C7 C1 -178.99(18)
Pd1 N1 C7 C1 4.2(2)
C6 C1 C7 N1 173.1(2)
C2 C1 C7 N1 -4.9(3)
C7 N1 C8 C13 110.9(2)
Pd1 N1 C8 C13 -72.8(2)
C7 N1 C8 C9 -68.2(3)
Pd1 N1 C8 C9 108.1(2)
C13 C8 C9 C10 -1.4(3)
N1 C8 C9 C10 177.6(2)
C8 C9 C10 C11 -0.4(4)
C9 C10 C11 C12 1.4(4)
C10 C11 C12 C13 -0.6(4)
C9 C8 C13 C12 2.2(3)
N1 C8 C13 C12 -176.9(2)
C11 C12 C13 C8 -1.1(4)
O2 P1 C14 C19' 142.2(6)
O1 P1 C14 C19' 23.2(6)
C20 P1 C14 C19' -89.3(6)
S1 P1 C14 C19' 146.7(6)
O2 P1 C14 C15 -33.5(5)
O1 P1 C14 C15 -152.6(4)
C20 P1 C14 C15 94.9(4)
S1 P1 C14 C15 -29.1(4)
O2 P1 C14 C19 155.5(4)
O1 P1 C14 C19 36.5(4)
C20 P1 C14 C19 -76.0(4)
S1 P1 C14 C19 160.0(3)
O2 P1 C14 C15' -25.5(5)
O1 P1 C14 C15' -144.5(4)
C20 P1 C14 C15' 103.0(4)
S1 P1 C14 C15' -21.0(4)
C19' C14 C15 C16 4.5(8)
C19 C14 C15 C16 -7.9(7)
C15' C14 C15 C16 156(2)
P1 C14 C15 C16 -179.2(4)
C14 C15 C16 C17 3.2(8)
C15 C16 C17 C18 1.0(8)
C16 C17 C18 C19 0.3(8)
C17 C18 C19 C14 -5.5(9)
C19' C14 C19 C18 -63(3)
C15 C14 C19 C18 9.0(7)
C15' C14 C19 C18 2.2(9)
P1 C14 C19 C18 -179.1(5)
C19' C14 C15' C16' 16.1(11)
C15 C14 C15' C16' -17.8(12)
C19 C14 C15' C16' 2.5(10)
P1 C14 C15' C16' -176.4(6)
C14 C15' C16' C17' -6.1(11)
C15' C16' C17' C18' -1.2(12)
C16' C17' C18' C19' 0.8(13)
C15 C14 C19' C18' -5.9(10)
C19 C14 C19' C18' 107(3)
C15' C14 C19' C18' -16.6(12)
P1 C14 C19' C18' 177.7(6)
C17' C18' C19' C14 7.8(13)
O2 P1 C20 C21 -151.0(3)
O1 P1 C20 C21 -36.1(2)
C14 P1 C20 C21 74.3(2)
S1 P1 C20 C21 -167.39(18)
O2 P1 C20 C25 31.4(3)
O1 P1 C20 C25 146.36(18)
C14 P1 C20 C25 -103.2(2)
S1 P1 C20 C25 15.1(2)
C25 C20 C21 C22 0.5(4)
P1 C20 C21 C22 -177.0(2)
C20 C21 C22 C23 -0.3(4)
C21 C22 C23 C24 -0.4(4)
C22 C23 C24 C25 0.9(4)
C23 C24 C25 C20 -0.7(4)
C21 C20 C25 C24 0.0(3)
P1 C20 C25 C24 177.58(18)
O2 P1 S1 Pd1 -2.9(8)
O1 P1 S1 Pd1 -55.39(8)
C14 P1 S1 Pd1 -168.95(9)
C20 P1 S1 Pd1 70.07(9)
C2 Pd1 S1 P1 21.96(7)
O2 Pd1 S1 P1 2.3(7)
N1 Pd1 S1 P1 -169.5(12)
Cl1 Pd1 S1 P1 -161.27(5)
O1 P1 O2 Pd1 -51.5(4)
C14 P1 O2 Pd1 -168.4(3)
C20 P1 O2 Pd1 62.7(4)
S1 P1 O2 Pd1 175.9(12)
C2 Pd1 O2 P1 23.0(4)
N1 Pd1 O2 P1 1.9(12)
S1 Pd1 O2 P1 -176.3(11)
Cl1 Pd1 O2 P1 -160.0(4)

loop_
_platon_squeeze_void_nr
_platon_squeeze_void_average_x
_platon_squeeze_void_average_y
_platon_squeeze_void_average_z
_platon_squeeze_void_volume
_platon_squeeze_void_count_electrons
_platon_squeeze_void_content
1 0.250 -0.027 0.250 201 47 ' '
2 0.250 -0.030 0.750 201 47 ' '
3 0.750 0.029 0.250 201 47 ' '
4 0.750 -0.077 0.750 201 47 ' '
